data_1503465
loop_
_publ_author_name
'Sun, Hao-Fen'
'Li, Xiao-Ming'
'Meng, Li'
'Cui, Chuan-Ming'
'Gao, Shu-Shan'
'Li, Chun-Shun'
'Huang, Cai-Guo'
'Wang, Bin-Gui'

_publ_section_title
;
 Asperolides A-C, Tetranorlabdane Diterpenoids from the Marine
 Alga-Derived Endophytic Fungus Aspergillus wentii EN-48.
;
_journal_issue 2
_journal_name_full 'Journal of natural products'
_journal_page_first 148
_journal_page_last 152
_journal_paper_doi 10.1021/np2006742
_journal_volume 75
_journal_year 2012
_chemical_formula_sum 'C16 H18 O5'
_chemical_formula_weight 290.30
_chemical_melting_point 271.5(5)
_chemical_name_common 'wentilactone B'
_chemical_name_systematic
; 
 ? 
;
_space_group_IT_number 1
_symmetry_cell_setting triclinic
_symmetry_space_group_name_Hall 'P 1'
_symmetry_space_group_name_H-M 'P 1'
_atom_sites_solution_hydrogens geom
_atom_sites_solution_primary direct
_atom_sites_solution_secondary difmap
_audit_creation_method SHELXL-97
_cell_angle_alpha 80.90(3)
_cell_angle_beta 69.55(3)
_cell_angle_gamma 67.39(3)
_cell_formula_units_Z 2
_cell_length_a 7.7085(15)
_cell_length_b 9.851(2)
_cell_length_c 10.445(2)
_cell_measurement_temperature 293(2)
_cell_volume 685.8(3)
_computing_structure_refinement 'SHELXL-97 (Sheldrick, 1997)'
_computing_structure_solution 'SHELXS-97 (Sheldrick, 1990)'
_diffrn_ambient_temperature 293(2)
_diffrn_measured_fraction_theta_full 0.974
_diffrn_measured_fraction_theta_max 0.974
_diffrn_radiation_monochromator graphite
_diffrn_radiation_source 'fine-focus sealed tube'
_diffrn_radiation_type MoK\a
_diffrn_radiation_wavelength 0.71073
_diffrn_reflns_av_R_equivalents 0.0452
_diffrn_reflns_av_sigmaI/netI 0.0595
_diffrn_reflns_limit_h_max 8
_diffrn_reflns_limit_h_min -9
_diffrn_reflns_limit_k_max 11
_diffrn_reflns_limit_k_min -11
_diffrn_reflns_limit_l_max 12
_diffrn_reflns_limit_l_min -12
_diffrn_reflns_number 5155
_diffrn_reflns_theta_full 25.00
_diffrn_reflns_theta_max 25.00
_diffrn_reflns_theta_min 3.02
_exptl_absorpt_coefficient_mu 0.104
_exptl_crystal_colour Colorless
_exptl_crystal_density_diffrn 1.406
_exptl_crystal_density_method 'not measured'
_exptl_crystal_description Prism
_exptl_crystal_F_000 308
_exptl_crystal_size_max 0.2000
_exptl_crystal_size_mid 0.2000
_exptl_crystal_size_min 0.2000
_refine_diff_density_max 0.345
_refine_diff_density_min -0.303
_refine_diff_density_rms 0.079
_refine_ls_abs_structure_details 'Flack H D (1983), Acta Cryst. A39, 876-881'
_refine_ls_abs_structure_Flack 0(10)
_refine_ls_extinction_coef 0.17(4)
_refine_ls_extinction_expression Fc^*^=kFc[1+0.001xFc^2^\l^3^/sin(2\q)]^-1/4^
_refine_ls_extinction_method SHELXL
_refine_ls_goodness_of_fit_ref 1.101
_refine_ls_hydrogen_treatment mixed
_refine_ls_matrix_type full
_refine_ls_number_parameters 381
_refine_ls_number_reflns 2359
_refine_ls_number_restraints 3
_refine_ls_restrained_S_all 1.100
_refine_ls_R_factor_all 0.0787
_refine_ls_R_factor_gt 0.0731
_refine_ls_shift/su_max 0.000
_refine_ls_shift/su_mean 0.000
_refine_ls_structure_factor_coef Fsqd
_refine_ls_weighting_details 'calc w=1/[\s^2^(Fo^2^)+(0.1550P)^2^+0.0547P] where P=(Fo^2^+2Fc^2^)/3'
_refine_ls_weighting_scheme calc
_refine_ls_wR_factor_gt 0.2007
_refine_ls_wR_factor_ref 0.2101
_reflns_number_gt 2015
_reflns_number_total 2359
_reflns_threshold_expression >2sigma(I)
_cod_data_source_file np2006742_si_003.cif
_cod_data_source_block hys
_cod_depositor_comments
;
The following automatic conversions were performed:

'_chemical_melting_point' value '271-272' was changed to '271.5(5)' -
the average value was taken and precision was estimated.

Automatic conversion script
Id: cif_fix_values 1715 2011-07-08 13:25:40Z adriana 
;
_cod_original_cell_volume 685.8(2)
_cod_original_sg_symbol_H-M P1
_cod_database_code 1503465

loop_
_symmetry_equiv_pos_as_xyz
'x, y, z'

loop_
_atom_site_label
_atom_site_type_symbol
_atom_site_fract_x
_atom_site_fract_y
_atom_site_fract_z
_atom_site_U_iso_or_equiv
_atom_site_adp_type
_atom_site_occupancy
_atom_site_symmetry_multiplicity
_atom_site_calc_flag
_atom_site_refinement_flags
C1A C 1.2815(10) 0.9560(8) 0.2225(7) 0.0600(16) Uani 1 1 d .
H1AA H 1.3979 0.8696 0.2221 0.072 Uiso 1 1 calc R
H1AB H 1.3021 1.0394 0.2447 0.072 Uiso 1 1 calc R
C1 C 0.7647(10) 0.5159(9) 0.7403(6) 0.0556(15) Uani 1 1 d .
H1A H 0.8870 0.4313 0.7222 0.067 Uiso 1 1 calc R
H1B H 0.7991 0.6034 0.7240 0.067 Uiso 1 1 calc R
C2A C 1.2615(11) 0.9819(9) 0.0778(7) 0.0638(17) Uani 1 1 d .
H2AA H 1.2016 1.0886 0.0650 0.077 Uiso 1 1 calc R
C2 C 0.6414(11) 0.5090(8) 0.8915(7) 0.0588(16) Uani 1 1 d .
H2A H 0.6990 0.4098 0.9274 0.071 Uiso 1 1 calc R
C3A C 1.1235(12) 0.9158(7) 0.0604(6) 0.0576(16) Uani 1 1 d .
H3AA H 1.1716 0.8105 0.0783 0.069 Uiso 1 1 calc R
H3AB H 1.1196 0.9328 -0.0327 0.069 Uiso 1 1 calc R
C3 C 0.4260(11) 0.5382(8) 0.9172(7) 0.0585(16) Uani 1 1 d .
H3A H 0.3607 0.6418 0.8991 0.070 Uiso 1 1 calc R
H3B H 0.3661 0.5174 1.0130 0.070 Uiso 1 1 calc R
C4A C 0.9162(10) 0.9860(6) 0.1594(6) 0.0494(14) Uani 1 1 d .
C4 C 0.3891(8) 0.4478(6) 0.8306(6) 0.0462(13) Uani 1 1 d .
C5A C 0.9156(8) 1.0336(5) 0.2916(6) 0.0411(11) Uani 1 1 d .
H5AA H 0.9107 1.1355 0.2802 0.049 Uiso 1 1 calc R
C5 C 0.5513(8) 0.4070(6) 0.6924(5) 0.0394(11) Uani 1 1 d .
H5A H 0.6491 0.3098 0.7017 0.047 Uiso 1 1 calc R
C6A C 0.7200(9) 1.0276(6) 0.3940(6) 0.0468(12) Uani 1 1 d .
H6AA H 0.6133 1.1200 0.3859 0.056 Uiso 1 1 calc R
C6 C 0.4409(8) 0.3954(7) 0.6015(6) 0.0466(12) Uani 1 1 d .
H6A H 0.4318 0.2973 0.6154 0.056 Uiso 1 1 calc R
C7A C 0.7158(9) 1.0043(7) 0.5368(6) 0.0493(13) Uani 1 1 d .
H7AA H 0.6020 0.9972 0.6035 0.059 Uiso 1 1 calc R
C7 C 0.5353(10) 0.4193(7) 0.4530(7) 0.0519(14) Uani 1 1 d .
H7A H 0.4741 0.4168 0.3913 0.062 Uiso 1 1 calc R
C8A C 0.8718(9) 0.9926(6) 0.5755(6) 0.0469(12) Uani 1 1 d .
C8 C 0.7011(9) 0.4434(6) 0.4076(5) 0.0444(12) Uani 1 1 d .
C9A C 1.0614(9) 0.9854(6) 0.4747(6) 0.0462(13) Uani 1 1 d .
C9 C 0.7969(9) 0.4663(6) 0.4990(6) 0.0446(12) Uani 1 1 d .
C10A C 1.1001(8) 0.9345(6) 0.3350(6) 0.0448(12) Uani 1 1 d .
C10 C 0.6578(8) 0.5185(6) 0.6390(5) 0.0420(12) Uani 1 1 d .
C11A C 1.1847(10) 1.0187(8) 0.5153(7) 0.0556(15) Uani 1 1 d .
H11A H 1.3129 1.0026 0.4565 0.067 Uiso 1 1 calc R
C11 C 0.9860(10) 0.4463(8) 0.4504(7) 0.0541(15) Uani 1 1 d .
H11B H 1.0415 0.4754 0.5025 0.065 Uiso 1 1 calc R
C12A C 1.1261(10) 1.0808(8) 0.6511(8) 0.0609(16) Uani 1 1 d .
C12 C 1.1145(12) 0.3803(9) 0.3180(6) 0.0611(17) Uani 1 1 d .
C17A C 0.8688(11) 0.9793(8) 0.7197(7) 0.0591(15) Uani 1 1 d .
H17A H 0.7330 1.0052 0.7798 0.071 Uiso 1 1 calc R
H17B H 0.9408 0.8781 0.7407 0.071 Uiso 1 1 calc R
C17 C 0.8140(12) 0.4554(8) 0.2591(7) 0.0611(17) Uani 1 1 d .
H17C H 0.7617 0.4205 0.2042 0.073 Uiso 1 1 calc R
H17D H 0.7961 0.5578 0.2338 0.073 Uiso 1 1 calc R
C18A C 0.7873(14) 1.1158(9) 0.0906(8) 0.075(2) Uani 1 1 d .
H18A H 0.8519 1.1862 0.0546 0.112 Uiso 1 1 calc R
H18B H 0.6608 1.1618 0.1567 0.112 Uiso 1 1 calc R
H18C H 0.7688 1.0805 0.0175 0.112 Uiso 1 1 calc R
C18 C 0.3544(13) 0.3101(8) 0.9062(7) 0.0647(18) Uani 1 1 d .
H18D H 0.4640 0.2524 0.9386 0.097 Uiso 1 1 calc R
H18E H 0.3426 0.2531 0.8452 0.097 Uiso 1 1 calc R
H18F H 0.2346 0.3382 0.9824 0.097 Uiso 1 1 calc R
C19A C 0.8010(10) 0.8805(7) 0.2112(7) 0.0527(14) Uani 1 1 d .
C19 C 0.2089(8) 0.5337(7) 0.7826(7) 0.0541(15) Uani 1 1 d .
C20A C 1.1304(12) 0.7689(7) 0.3542(8) 0.0597(16) Uani 1 1 d .
H20A H 1.2473 0.7165 0.3803 0.089 Uiso 1 1 calc R
H20B H 1.1451 0.7317 0.2700 0.089 Uiso 1 1 calc R
H20C H 1.0175 0.7558 0.4244 0.089 Uiso 1 1 calc R
C20 C 0.5207(11) 0.6778(7) 0.6195(7) 0.0568(15) Uani 1 1 d .
H20D H 0.4540 0.6790 0.5568 0.085 Uiso 1 1 calc R
H20E H 0.5986 0.7395 0.5837 0.085 Uiso 1 1 calc R
H20F H 0.4246 0.7136 0.7060 0.085 Uiso 1 1 calc R
O1A O 0.8015(9) 0.7892(6) 0.1531(6) 0.0760(15) Uani 1 1 d .
O1 O 0.0506(8) 0.6183(8) 0.8498(7) 0.0818(17) Uani 1 1 d .
O2A O 0.6913(7) 0.9079(6) 0.3462(5) 0.0602(12) Uani 1 1 d .
O2 O 0.2403(7) 0.5047(6) 0.6540(5) 0.0602(12) Uani 1 1 d .
O3A O 1.4463(9) 0.9369(7) -0.0244(6) 0.0842(18) Uani 1 1 d .
H3AC H 1.4969 0.8470 -0.0218 0.126 Uiso 1 1 calc R
O3 O 0.6523(9) 0.6106(8) 0.9699(6) 0.0792(17) Uani 1 1 d .
H3C H 0.5828 0.6944 0.9544 0.119 Uiso 1 1 calc R
O4A O 1.2173(10) 1.1445(8) 0.6781(7) 0.0850(17) Uani 1 1 d .
O4 O 1.2907(9) 0.3307(9) 0.2828(7) 0.089(2) Uani 1 1 d .
O5A O 0.9576(8) 1.0747(6) 0.7444(5) 0.0628(12) Uani 1 1 d .
O5 O 1.0201(8) 0.3719(6) 0.2309(5) 0.0641(13) Uani 1 1 d .

loop_
_atom_site_aniso_label
_atom_site_aniso_U_11
_atom_site_aniso_U_22
_atom_site_aniso_U_33
_atom_site_aniso_U_23
_atom_site_aniso_U_13
_atom_site_aniso_U_12
C1A 0.044(3) 0.060(4) 0.071(4) -0.004(3) -0.004(3) -0.026(3)
C1 0.045(3) 0.075(4) 0.053(3) -0.012(3) -0.012(2) -0.026(3)
C2A 0.054(4) 0.059(4) 0.064(4) 0.005(3) -0.001(3) -0.024(3)
C2 0.069(4) 0.062(4) 0.049(3) 0.003(3) -0.028(3) -0.021(3)
C3A 0.071(4) 0.046(3) 0.046(3) 0.002(2) -0.009(3) -0.021(3)
C3 0.058(4) 0.059(4) 0.054(3) -0.009(3) -0.003(3) -0.026(3)
C4A 0.060(4) 0.033(3) 0.049(3) -0.001(2) -0.016(3) -0.012(3)
C4 0.038(3) 0.043(3) 0.052(3) 0.004(2) -0.012(2) -0.013(2)
C5A 0.042(3) 0.028(2) 0.051(3) 0.003(2) -0.012(2) -0.015(2)
C5 0.038(3) 0.029(2) 0.049(3) 0.0052(19) -0.014(2) -0.013(2)
C6A 0.043(3) 0.043(3) 0.054(3) 0.005(2) -0.016(2) -0.016(2)
C6 0.038(3) 0.046(3) 0.059(3) -0.002(2) -0.015(2) -0.018(2)
C7A 0.045(3) 0.047(3) 0.052(3) 0.003(2) -0.008(2) -0.019(3)
C7 0.056(4) 0.042(3) 0.058(3) -0.002(2) -0.025(3) -0.012(3)
C8A 0.048(3) 0.042(3) 0.051(3) 0.005(2) -0.015(2) -0.020(2)
C8 0.058(3) 0.034(3) 0.042(3) 0.0073(19) -0.020(2) -0.017(2)
C9A 0.042(3) 0.032(3) 0.061(3) 0.010(2) -0.019(2) -0.011(2)
C9 0.057(3) 0.032(2) 0.047(3) 0.0033(19) -0.018(2) -0.017(2)
C10A 0.037(3) 0.039(3) 0.053(3) 0.005(2) -0.011(2) -0.014(2)
C10 0.045(3) 0.038(3) 0.043(3) 0.003(2) -0.012(2) -0.018(2)
C11A 0.042(3) 0.062(4) 0.063(4) -0.003(3) -0.011(3) -0.024(3)
C11 0.049(4) 0.065(4) 0.053(3) -0.009(3) -0.004(3) -0.033(3)
C12A 0.050(4) 0.055(4) 0.076(4) -0.010(3) -0.021(3) -0.014(3)
C12 0.067(5) 0.066(4) 0.053(3) -0.013(3) 0.002(3) -0.041(4)
C17A 0.063(4) 0.054(4) 0.057(3) 0.008(3) -0.015(3) -0.026(3)
C17 0.082(5) 0.053(4) 0.047(3) 0.010(2) -0.023(3) -0.025(3)
C18A 0.089(6) 0.055(4) 0.064(4) 0.003(3) -0.035(4) 0.001(4)
C18 0.075(5) 0.054(4) 0.060(3) 0.008(3) -0.007(3) -0.034(3)
C19A 0.053(3) 0.041(3) 0.065(3) -0.002(2) -0.021(3) -0.016(3)
C19 0.030(3) 0.049(3) 0.076(4) -0.008(3) -0.009(3) -0.010(2)
C20A 0.065(4) 0.033(3) 0.074(4) 0.002(3) -0.023(3) -0.010(3)
C20 0.071(4) 0.032(3) 0.060(3) 0.002(2) -0.018(3) -0.015(3)
O1A 0.081(4) 0.065(3) 0.090(4) -0.021(3) -0.026(3) -0.028(3)
O1 0.045(3) 0.091(4) 0.103(4) -0.041(3) -0.011(3) -0.014(3)
O2A 0.061(3) 0.067(3) 0.062(2) -0.005(2) -0.013(2) -0.036(2)
O2 0.040(2) 0.068(3) 0.069(3) -0.018(2) -0.014(2) -0.012(2)
O3A 0.070(4) 0.083(4) 0.070(3) 0.003(3) 0.009(3) -0.026(3)
O3 0.065(3) 0.109(5) 0.072(3) -0.034(3) -0.009(2) -0.038(3)
O4A 0.080(4) 0.102(5) 0.094(4) -0.017(3) -0.034(3) -0.043(3)
O4 0.058(4) 0.128(6) 0.082(3) -0.040(4) 0.008(3) -0.047(4)
O5A 0.070(3) 0.062(3) 0.061(3) 0.001(2) -0.024(2) -0.026(2)
O5 0.069(3) 0.069(3) 0.054(2) -0.004(2) -0.007(2) -0.034(3)

loop_
_atom_type_symbol
_atom_type_description
_atom_type_scat_dispersion_real
_atom_type_scat_dispersion_imag
_atom_type_scat_source
C C 0.0033 0.0000 'International Tables Vol C Tables 4.2.6.8 and 6.1.1.4'
H H 0.0000 0.0000 'International Tables Vol C Tables 4.2.6.8 and 6.1.1.4'
O O 0.0106 0.0000 'International Tables Vol C Tables 4.2.6.8 and 6.1.1.4'

loop_
_geom_angle_atom_site_label_1
_geom_angle_atom_site_label_2
_geom_angle_atom_site_label_3
_geom_angle
C10A C1A C2A 113.9(6)
C10A C1A H1AA 108.8
C2A C1A H1AA 108.8
C10A C1A H1AB 108.8
C2A C1A H1AB 108.8
H1AA C1A H1AB 107.7
C2 C1 C10 113.9(5)
C2 C1 H1A 108.8
C10 C1 H1A 108.8
C2 C1 H1B 108.8
C10 C1 H1B 108.8
H1A C1 H1B 107.7
O3A C2A C3A 111.5(6)
O3A C2A C1A 112.1(6)
C3A C2A C1A 113.3(5)
O3A C2A H2AA 106.4
C3A C2A H2AA 106.4
C1A C2A H2AA 106.4
O3 C2 C3 107.5(6)
O3 C2 C1 111.1(6)
C3 C2 C1 115.2(5)
O3 C2 H2A 107.6
C3 C2 H2A 107.6
C1 C2 H2A 107.6
C2A C3A C4A 109.5(5)
C2A C3A H3AA 109.8
C4A C3A H3AA 109.8
C2A C3A H3AB 109.8
C4A C3A H3AB 109.8
H3AA C3A H3AB 108.2
C2 C3 C4 113.9(5)
C2 C3 H3A 108.8
C4 C3 H3A 108.8
C2 C3 H3B 108.8
C4 C3 H3B 108.8
H3A C3 H3B 107.7
C3A C4A C5A 113.4(5)
C3A C4A C18A 111.3(6)
C5A C4A C18A 110.5(5)
C3A C4A C19A 113.4(5)
C5A C4A C19A 102.6(5)
C18A C4A C19A 105.0(6)
C5 C4 C3 113.6(5)
C5 C4 C18 110.1(5)
C3 C4 C18 112.7(5)
C5 C4 C19 100.1(5)
C3 C4 C19 113.1(5)
C18 C4 C19 106.4(6)
C6A C5A C4A 102.9(5)
C6A C5A C10A 113.4(4)
C4A C5A C10A 112.9(5)
C6A C5A H5AA 109.1
C4A C5A H5AA 109.1
C10A C5A H5AA 109.1
C6 C5 C4 103.2(5)
C6 C5 C10 113.9(4)
C4 C5 C10 112.9(4)
C6 C5 H5A 108.9
C4 C5 H5A 108.9
C10 C5 H5A 108.9
O2A C6A C7A 111.9(5)
O2A C6A C5A 104.0(4)
C7A C6A C5A 114.8(5)
O2A C6A H6AA 108.6
C7A C6A H6AA 108.6
C5A C6A H6AA 108.6
O2 C6 C7 112.2(5)
O2 C6 C5 104.7(5)
C7 C6 C5 114.3(5)
O2 C6 H6A 108.5
C7 C6 H6A 108.5
C5 C6 H6A 108.5
C8A C7A C6A 122.5(6)
C8A C7A H7AA 118.8
C6A C7A H7AA 118.8
C8 C7 C6 121.6(6)
C8 C7 H7A 119.2
C6 C7 H7A 119.2
C7A C8A C9A 121.2(5)
C7A C8A C17A 124.2(6)
C9A C8A C17A 114.6(5)
C7 C8 C9 122.9(5)
C7 C8 C17 124.7(6)
C9 C8 C17 112.5(5)
C11A C9A C8A 117.3(6)
C11A C9A C10A 126.6(6)
C8A C9A C10A 116.0(5)
C11 C9 C8 118.5(5)
C11 C9 C10 127.1(5)
C8 C9 C10 114.4(5)
C9A C10A C1A 115.1(5)
C9A C10A C20A 105.5(5)
C1A C10A C20A 109.6(5)
C9A C10A C5A 105.3(4)
C1A C10A C5A 106.3(5)
C20A C10A C5A 115.2(5)
C9 C10 C5 104.7(4)
C9 C10 C1 113.5(5)
C5 C10 C1 107.8(4)
C9 C10 C20 106.7(5)
C5 C10 C20 114.6(5)
C1 C10 C20 109.6(5)
C9A C11A C12A 122.5(6)
C9A C11A H11A 118.7
C12A C11A H11A 118.7
C9 C11 C12 123.1(6)
C9 C11 H11B 118.4
C12 C11 H11B 118.4
O4A C12A O5A 119.1(7)
O4A C12A C11A 123.2(7)
O5A C12A C11A 117.6(6)
O4 C12 O5 118.5(6)
O4 C12 C11 125.2(7)
O5 C12 C11 116.2(6)
O5A C17A C8A 111.3(5)
O5A C17A H17A 109.4
C8A C17A H17A 109.4
O5A C17A H17B 109.4
C8A C17A H17B 109.4
H17A C17A H17B 108.0
O5 C17 C8 111.5(5)
O5 C17 H17C 109.3
C8 C17 H17C 109.3
O5 C17 H17D 109.3
C8 C17 H17D 109.3
H17C C17 H17D 108.0
C4A C18A H18A 109.5
C4A C18A H18B 109.5
H18A C18A H18B 109.5
C4A C18A H18C 109.5
H18A C18A H18C 109.5
H18B C18A H18C 109.5
C4 C18 H18D 109.5
C4 C18 H18E 109.5
H18D C18 H18E 109.5
C4 C18 H18F 109.5
H18D C18 H18F 109.5
H18E C18 H18F 109.5
O1A C19A O2A 122.4(7)
O1A C19A C4A 129.0(7)
O2A C19A C4A 108.6(5)
O1 C19 O2 121.1(6)
O1 C19 C4 126.5(7)
O2 C19 C4 112.4(5)
C10A C20A H20A 109.5
C10A C20A H20B 109.5
H20A C20A H20B 109.5
C10A C20A H20C 109.5
H20A C20A H20C 109.5
H20B C20A H20C 109.5
C10 C20 H20D 109.5
C10 C20 H20E 109.5
H20D C20 H20E 109.5
C10 C20 H20F 109.5
H20D C20 H20F 109.5
H20E C20 H20F 109.5
C19A O2A C6A 110.9(5)
C19 O2 C6 108.7(5)
C2A O3A H3AC 109.5
C2 O3 H3C 109.5
C12A O5A C17A 118.2(5)
C12 O5 C17 118.9(5)

loop_
_geom_bond_atom_site_label_1
_geom_bond_atom_site_label_2
_geom_bond_distance
C1A C10A 1.543(8)
C1A C2A 1.544(11)
C1A H1AA 0.9700
C1A H1AB 0.9700
C1 C2 1.539(9)
C1 C10 1.544(8)
C1 H1A 0.9700
C1 H1B 0.9700
C2A O3A 1.402(8)
C2A C3A 1.515(11)
C2A H2AA 0.9800
C2 O3 1.432(9)
C2 C3 1.503(11)
C2 H2A 0.9800
C3A C4A 1.524(9)
C3A H3AA 0.9700
C3A H3AB 0.9700
C3 C4 1.524(9)
C3 H3A 0.9700
C3 H3B 0.9700
C4A C5A 1.525(8)
C4A C18A 1.540(9)
C4A C19A 1.535(9)
C4 C5 1.531(8)
C4 C18 1.526(9)
C4 C19 1.531(8)
C5A C6A 1.531(8)
C5A C10A 1.557(8)
C5A H5AA 0.9800
C5 C6 1.520(8)
C5 C10 1.540(7)
C5 H5A 0.9800
C6A O2A 1.468(7)
C6A C7A 1.463(9)
C6A H6AA 0.9800
C6 O2 1.471(7)
C6 C7 1.489(9)
C6 H6A 0.9800
C7A C8A 1.356(9)
C7A H7AA 0.9300
C7 C8 1.300(9)
C7 H7A 0.9300
C8A C9A 1.455(8)
C8A C17A 1.485(9)
C8 C9 1.483(8)
C8 C17 1.502(9)
C9A C11A 1.326(9)
C9A C10A 1.511(9)
C9 C11 1.310(9)
C9 C10 1.506(8)
C10A C20A 1.546(9)
C10 C20 1.547(8)
C11A C12A 1.484(10)
C11A H11A 0.9300
C11 C12 1.466(9)
C11 H11B 0.9300
C12A O4A 1.226(9)
C12A O5A 1.341(9)
C12 O4 1.190(10)
C12 O5 1.378(9)
C17A O5A 1.453(9)
C17A H17A 0.9700
C17A H17B 0.9700
C17 O5 1.425(10)
C17 H17C 0.9700
C17 H17D 0.9700
C18A H18A 0.9600
C18A H18B 0.9600
C18A H18C 0.9600
C18 H18D 0.9600
C18 H18E 0.9600
C18 H18F 0.9600
C19A O1A 1.160(8)
C19A O2A 1.374(8)
C19 O1 1.217(8)
C19 O2 1.336(9)
C20A H20A 0.9600
C20A H20B 0.9600
C20A H20C 0.9600
C20 H20D 0.9600
C20 H20E 0.9600
C20 H20F 0.9600
O3A H3AC 0.8200
O3 H3C 0.8200
